data_7231774
loop_
_publ_author_name
'Grygoriv, Galyna V.'
'Lega, Dmitry A.'
'Chernykh, Valentin P.'
'Zaprutko, Lucjusz'
'Gzella, Andrzej K.'
'Pawe\/lczyk, Anna'
'Shemchuk, Leonid A.'

_publ_section_title
;
 1,2-Benzoxathiin-4(3H)-one 2,2-dioxide -- new enol nucleophile in
 three-component interaction with benzaldehydes and active methylene
 nitriles
;
_journal_issue 65
_journal_name_full 'RSC Advances'
_journal_page_first 37295
_journal_paper_doi 10.1039/C8RA06801A
_journal_volume 8
_journal_year 2018
_chemical_formula_moiety 'C19 H14 N2 O5 S'
_chemical_formula_sum 'C19 H14 N2 O5 S'
_chemical_formula_weight 382.38
_chemical_melting_point 504.5(15)
_chemical_name_systematic '2-Amino-4-(2-methoxyphenyl)-4H-pyrano[3,2-c][1,2]benzoxathiine-3-carbonitrile 5,5-dioxide'
_space_group_crystal_system monoclinic
_space_group_IT_number 14
_space_group_name_Hall '-P 2yn'
_space_group_name_H-M_alt 'P 1 21/n 1'
_symmetry_space_group_name_Hall '-P 2yn'
_symmetry_space_group_name_H-M 'P 1 21/n 1'
_atom_sites_solution_hydrogens mixed
_atom_sites_solution_primary direct
_atom_sites_solution_secondary difmap
_audit_creation_method SHELXL-2014
_audit_update_record
;
2017-11-14 deposited with the CCDC.
2018-10-16 downloaded from the CCDC.
;
_cell_angle_alpha 90
_cell_angle_beta 103.635(5)
_cell_angle_gamma 90
_cell_formula_units_Z 4
_cell_length_a 8.4151(3)
_cell_length_b 11.8166(5)
_cell_length_c 17.6708(8)
_cell_measurement_reflns_used 13282
_cell_measurement_temperature 130(2)
_cell_measurement_theta_max 30.9160
_cell_measurement_theta_min 2.9580
_cell_volume 1707.63(13)
_computing_cell_refinement
;
CrysAlisPro, Agilent Technologies,
Version 1.171.37.35 (release 13-08-2014 CrysAlis171 .NET)
(compiled Aug 13 2014,18:06:01)
;
_computing_data_collection
;
CrysAlisPro, Agilent Technologies,
Version 1.171.37.35 (release 13-08-2014 CrysAlis171 .NET)
(compiled Aug 13 2014,18:06:01)
;
_computing_data_reduction
;
CrysAlisPro, Agilent Technologies,
Version 1.171.37.35 (release 13-08-2014 CrysAlis171 .NET)
(compiled Aug 13 2014,18:06:01)
;
_computing_molecular_graphics 'ORTEP-3 for Windows (Farrugia, 2012)'
_computing_publication_material
;
WINGX (Farrugia, 2012), OLEX2 v1.2-alpha (Dolomanov et al., 2009), 
PLATON (Spek, 2009)
;
_computing_structure_refinement 'SHELXL (Sheldrick, 2015)'
_computing_structure_solution 'SHELXS (Sheldrick, 2008)'
_diffrn_ambient_temperature 130.0(1)
_diffrn_detector_area_resol_mean 10.3991
_diffrn_measured_fraction_theta_full 0.998
_diffrn_measured_fraction_theta_max 0.909
_diffrn_measurement_device_type 'SuperNova, Dual, Cu at zero, Atlas'
_diffrn_measurement_method '\w scans'
_diffrn_radiation_type MoK\a
_diffrn_radiation_wavelength 0.71073
_diffrn_reflns_av_R_equivalents 0.0420
_diffrn_reflns_av_unetI/netI 0.0295
_diffrn_reflns_Laue_measured_fraction_full 0.998
_diffrn_reflns_Laue_measured_fraction_max 0.909
_diffrn_reflns_limit_h_max 12
_diffrn_reflns_limit_h_min -11
_diffrn_reflns_limit_k_max 16
_diffrn_reflns_limit_k_min -15
_diffrn_reflns_limit_l_max 25
_diffrn_reflns_limit_l_min -24
_diffrn_reflns_number 24036
_diffrn_reflns_point_group_measured_fraction_full 0.998
_diffrn_reflns_point_group_measured_fraction_max 0.909
_diffrn_reflns_theta_full 25.242
_diffrn_reflns_theta_max 31.233
_diffrn_reflns_theta_min 3.029
_diffrn_source 'SuperNova (Mo) X-ray Source'
_exptl_absorpt_coefficient_mu 0.225
_exptl_absorpt_correction_T_max 1.00000
_exptl_absorpt_correction_T_min 0.65032
_exptl_absorpt_process_details
;
CrysAlisPro, Agilent Technologies,
Version 1.171.37.35 (release 13-08-2014 CrysAlis171 .NET)
(compiled Aug 13 2014,18:06:01)
Empirical absorption correction using spherical harmonics,
 implemented in SCALE3 ABSPACK scaling algorithm.
;
_exptl_crystal_colour colourless
_exptl_crystal_density_diffrn 1.487
_exptl_crystal_description block
_exptl_crystal_F_000 792
_exptl_crystal_recrystallization_method 'Re-crystallisation from solvent: ethanol'
_exptl_crystal_size_max 0.25
_exptl_crystal_size_mid 0.24
_exptl_crystal_size_min 0.12
_refine_diff_density_max 0.424
_refine_diff_density_min -0.595
_refine_diff_density_rms 0.086
_refine_ls_extinction_method none
_refine_ls_goodness_of_fit_ref 1.055
_refine_ls_hydrogen_treatment mixed
_refine_ls_matrix_type full
_refine_ls_number_parameters 253
_refine_ls_number_reflns 5049
_refine_ls_number_restraints 0
_refine_ls_restrained_S_all 1.055
_refine_ls_R_factor_all 0.0456
_refine_ls_R_factor_gt 0.0393
_refine_ls_shift/su_max 0.001
_refine_ls_shift/su_mean 0.000
_refine_ls_structure_factor_coef Fsqd
_refine_ls_weighting_details 'w=1/[\s^2^(Fo^2^)+(0.0514P)^2^+0.8311P] where P=(Fo^2^+2Fc^2^)/3'
_refine_ls_weighting_scheme calc
_refine_ls_wR_factor_gt 0.1012
_refine_ls_wR_factor_ref 0.1076
_reflns_Friedel_coverage 0.000
_reflns_number_gt 4491
_reflns_number_total 5049
_reflns_threshold_expression 'I > 2\s(I)'
_cod_data_source_file c8ra06801a2.cif
_cod_data_source_block shelx_CCDC1
_cod_depositor_comments
;
The following automatic conversions were performed:

'_chemical_melting_point' value '503-506' was changed to '504.5(15)'
- the average value was taken and precision was estimated.

Automatic conversion script
Id: cif_fix_values 4973 2017-02-22 13:04:09Z antanas 
;
_cod_database_code 7231774
_shelx_space_group_comment
;
The symmetry employed for this shelxl refinement is uniquely defined
by the following loop, which should always be used as a source of
symmetry information in preference to the above space-group names.
They are only intended as comments.
;
_shelxl_version_number 2014-3

loop_
_space_group_symop_operation_xyz
'x, y, z'
'-x+1/2, y+1/2, -z+1/2'
'-x, -y, -z'
'x-1/2, -y-1/2, z-1/2'

loop_
_atom_site_label
_atom_site_type_symbol
_atom_site_fract_x
_atom_site_fract_y
_atom_site_fract_z
_atom_site_U_iso_or_equiv
_atom_site_adp_type
_atom_site_occupancy
_atom_site_site_symmetry_order
_atom_site_calc_flag
_atom_site_refinement_flags_posn
_atom_site_refinement_flags_adp
O1 O 0.32253(11) 0.64704(7) 0.37333(6) 0.02044(19) Uani 1 1 d . .
C2 C 0.28209(15) 0.75958(10) 0.37287(7) 0.0182(2) Uani 1 1 d . .
C3 C 0.39448(15) 0.84185(10) 0.39706(7) 0.0181(2) Uani 1 1 d . .
C4 C 0.57648(15) 0.82050(10) 0.42614(7) 0.0168(2) Uani 1 1 d . .
H4 H 0.6087 0.8441 0.4820 0.020 Uiso 1 1 calc R U
C5 C 0.60174(15) 0.69464(10) 0.42288(7) 0.0166(2) Uani 1 1 d . .
S6 S 0.80100(4) 0.64383(3) 0.44850(2) 0.01764(9) Uani 1 1 d . .
O7 O 0.77615(11) 0.52435(8) 0.48629(5) 0.02178(19) Uani 1 1 d . .
C8 C 0.65957(15) 0.45205(11) 0.44058(7) 0.0189(2) Uani 1 1 d . .
C9 C 0.69407(17) 0.33756(11) 0.44367(8) 0.0230(3) Uani 1 1 d . .
H9 H 0.7949 0.3097 0.4741 0.028 Uiso 1 1 calc R U
C10 C 0.57777(18) 0.26448(11) 0.40119(9) 0.0262(3) Uani 1 1 d . .
H10 H 0.5986 0.1854 0.4028 0.031 Uiso 1 1 calc R U
C11 C 0.43104(18) 0.30578(11) 0.35628(9) 0.0267(3) Uani 1 1 d . .
H11 H 0.3530 0.2549 0.3268 0.032 Uiso 1 1 calc R U
C12 C 0.39791(17) 0.42088(11) 0.35428(8) 0.0234(3) Uani 1 1 d . .
H12 H 0.2972 0.4485 0.3236 0.028 Uiso 1 1 calc R U
C13 C 0.51226(15) 0.49625(10) 0.39729(7) 0.0185(2) Uani 1 1 d . .
C14 C 0.48399(15) 0.61798(10) 0.39874(7) 0.0172(2) Uani 1 1 d . .
N15 N 0.12059(14) 0.77252(10) 0.34397(8) 0.0254(2) Uani 1 1 d . .
H15A H 0.056(3) 0.7128(18) 0.3443(12) 0.038(5) Uiso 1 1 d . .
H15B H 0.074(3) 0.838(2) 0.3416(13) 0.050(6) Uiso 1 1 d . .
C16 C 0.33945(16) 0.95572(11) 0.38979(8) 0.0213(2) Uani 1 1 d . .
N17 N 0.29427(16) 1.04784(10) 0.38301(9) 0.0314(3) Uani 1 1 d . .
C18 C 0.67937(15) 0.88794(10) 0.38200(7) 0.0166(2) Uani 1 1 d . .
C19 C 0.65929(15) 0.87684(10) 0.30112(7) 0.0174(2) Uani 1 1 d . .
C20 C 0.75478(16) 0.94081(11) 0.26265(7) 0.0215(2) Uani 1 1 d . .
H20 H 0.7419 0.9328 0.2080 0.026 Uiso 1 1 calc R U
C21 C 0.86886(17) 1.01639(11) 0.30421(8) 0.0232(3) Uani 1 1 d . .
H21 H 0.9332 1.0603 0.2776 0.028 Uiso 1 1 calc R U
C22 C 0.89012(16) 1.02857(11) 0.38376(8) 0.0222(2) Uani 1 1 d . .
H22 H 0.9687 1.0802 0.4120 0.027 Uiso 1 1 calc R U
C23 C 0.79468(16) 0.96395(10) 0.42190(7) 0.0195(2) Uani 1 1 d . .
H23 H 0.8089 0.9721 0.4766 0.023 Uiso 1 1 calc R U
O24 O 0.54287(12) 0.80191(8) 0.26472(5) 0.0218(2) Uani 1 1 d . .
C25 C 0.51196(17) 0.79687(11) 0.18189(7) 0.0229(3) Uani 1 1 d . .
H25A H 0.4803 0.8720 0.1600 0.034 Uiso 1 1 calc R U
H25B H 0.4232 0.7431 0.1621 0.034 Uiso 1 1 calc R U
H25C H 0.6111 0.7720 0.1667 0.034 Uiso 1 1 calc R U
O26 O 0.86119(12) 0.62332(8) 0.38078(6) 0.0230(2) Uani 1 1 d . .
O27 O 0.89636(12) 0.70952(8) 0.51002(6) 0.0252(2) Uani 1 1 d . .

loop_
_atom_site_aniso_label
_atom_site_aniso_U_11
_atom_site_aniso_U_22
_atom_site_aniso_U_33
_atom_site_aniso_U_23
_atom_site_aniso_U_13
_atom_site_aniso_U_12
O1 0.0163(4) 0.0144(4) 0.0299(5) 0.0012(3) 0.0041(4) -0.0011(3)
C2 0.0191(5) 0.0158(5) 0.0210(5) 0.0029(4) 0.0071(4) 0.0005(4)
C3 0.0192(6) 0.0165(5) 0.0200(5) 0.0004(4) 0.0075(4) -0.0003(4)
C4 0.0188(5) 0.0160(5) 0.0162(5) -0.0003(4) 0.0053(4) -0.0027(4)
C5 0.0168(5) 0.0173(5) 0.0159(5) 0.0016(4) 0.0043(4) -0.0004(4)
S6 0.01639(15) 0.01886(15) 0.01758(15) -0.00009(10) 0.00381(11) -0.00143(10)
O7 0.0217(4) 0.0208(4) 0.0221(4) 0.0036(3) 0.0037(4) 0.0005(3)
C8 0.0202(6) 0.0190(6) 0.0196(5) 0.0020(4) 0.0086(5) -0.0007(4)
C9 0.0236(6) 0.0203(6) 0.0282(6) 0.0053(5) 0.0122(5) 0.0038(5)
C10 0.0294(7) 0.0162(6) 0.0375(7) 0.0026(5) 0.0170(6) 0.0014(5)
C11 0.0264(7) 0.0175(6) 0.0383(7) -0.0011(5) 0.0117(6) -0.0032(5)
C12 0.0208(6) 0.0178(6) 0.0324(7) 0.0006(5) 0.0079(5) -0.0020(5)
C13 0.0194(6) 0.0162(5) 0.0220(5) 0.0024(4) 0.0088(4) -0.0010(4)
C14 0.0168(5) 0.0172(5) 0.0183(5) 0.0018(4) 0.0058(4) -0.0002(4)
N15 0.0182(5) 0.0178(5) 0.0392(7) 0.0038(5) 0.0051(5) -0.0003(4)
C16 0.0193(6) 0.0189(6) 0.0272(6) -0.0014(5) 0.0087(5) -0.0033(4)
N17 0.0275(6) 0.0193(6) 0.0492(8) -0.0012(5) 0.0127(6) -0.0015(4)
C18 0.0173(5) 0.0149(5) 0.0181(5) 0.0015(4) 0.0049(4) -0.0012(4)
C19 0.0182(5) 0.0155(5) 0.0187(5) 0.0000(4) 0.0049(4) -0.0016(4)
C20 0.0251(6) 0.0205(6) 0.0204(5) 0.0018(4) 0.0085(5) -0.0030(5)
C21 0.0236(6) 0.0202(6) 0.0276(6) 0.0043(5) 0.0096(5) -0.0042(5)
C22 0.0200(6) 0.0186(6) 0.0266(6) 0.0012(5) 0.0031(5) -0.0046(4)
C23 0.0202(6) 0.0177(5) 0.0197(5) 0.0006(4) 0.0028(4) -0.0016(4)
O24 0.0248(5) 0.0241(5) 0.0169(4) -0.0025(3) 0.0054(3) -0.0082(4)
C25 0.0259(6) 0.0246(6) 0.0176(5) -0.0028(5) 0.0041(5) -0.0008(5)
O26 0.0213(4) 0.0249(5) 0.0251(4) -0.0023(4) 0.0104(4) -0.0042(4)
O27 0.0232(5) 0.0256(5) 0.0233(4) -0.0033(4) -0.0018(4) -0.0012(4)

loop_
_atom_type_symbol
_atom_type_description
_atom_type_scat_dispersion_real
_atom_type_scat_dispersion_imag
_atom_type_scat_source
C C 0.0033 0.0016 'International Tables Vol C Tables 4.2.6.8 and 6.1.1.4'
H H 0.0000 0.0000 'International Tables Vol C Tables 4.2.6.8 and 6.1.1.4'
N N 0.0061 0.0033 'International Tables Vol C Tables 4.2.6.8 and 6.1.1.4'
O O 0.0106 0.0060 'International Tables Vol C Tables 4.2.6.8 and 6.1.1.4'
S S 0.1246 0.1234 'International Tables Vol C Tables 4.2.6.8 and 6.1.1.4'

loop_
_geom_angle_atom_site_label_1
_geom_angle_atom_site_label_2
_geom_angle_atom_site_label_3
_geom_angle
C14 O1 C2 118.04(10)
N15 C2 C3 127.40(12)
N15 C2 O1 109.87(11)
C3 C2 O1 122.71(11)
C2 C3 C16 117.63(12)
C2 C3 C4 124.19(11)
C16 C3 C4 118.04(11)
C5 C4 C3 106.96(10)
C5 C4 C18 113.30(10)
C3 C4 C18 112.99(10)
C5 C4 H4 107.8
C3 C4 H4 107.8
C18 C4 H4 107.8
C14 C5 C4 125.54(11)
C14 C5 S6 116.51(9)
C4 C5 S6 117.89(9)
O27 S6 O26 119.14(6)
O27 S6 O7 105.62(6)
O26 S6 O7 107.95(5)
O27 S6 C5 110.30(6)
O26 S6 C5 110.61(6)
O7 S6 C5 101.60(5)
C8 O7 S6 116.12(8)
C9 C8 C13 122.63(12)
C9 C8 O7 117.46(12)
C13 C8 O7 119.84(11)
C8 C9 C10 118.27(13)
C8 C9 H9 120.9
C10 C9 H9 120.9
C9 C10 C11 120.63(12)
C9 C10 H10 119.7
C11 C10 H10 119.7
C12 C11 C10 120.34(13)
C12 C11 H11 119.8
C10 C11 H11 119.8
C11 C12 C13 120.18(13)
C11 C12 H12 119.9
C13 C12 H12 119.9
C8 C13 C12 117.94(12)
C8 C13 C14 119.12(11)
C12 C13 C14 122.94(12)
C5 C14 O1 122.55(11)
C5 C14 C13 124.21(11)
O1 C14 C13 113.23(10)
C2 N15 H15A 118.3(13)
C2 N15 H15B 121.9(16)
H15A N15 H15B 116(2)
N17 C16 C3 179.24(16)
C23 C18 C19 118.65(11)
C23 C18 C4 119.58(10)
C19 C18 C4 121.76(11)
O24 C19 C20 123.74(11)
O24 C19 C18 116.17(10)
C20 C19 C18 120.09(11)
C21 C20 C19 119.87(12)
C21 C20 H20 120.1
C19 C20 H20 120.1
C22 C21 C20 120.85(12)
C22 C21 H21 119.6
C20 C21 H21 119.6
C21 C22 C23 118.96(12)
C21 C22 H22 120.5
C23 C22 H22 120.5
C18 C23 C22 121.58(12)
C18 C23 H23 119.2
C22 C23 H23 119.2
C19 O24 C25 116.61(10)
O24 C25 H25A 109.5
O24 C25 H25B 109.5
H25A C25 H25B 109.5
O24 C25 H25C 109.5
H25A C25 H25C 109.5
H25B C25 H25C 109.5

loop_
_geom_bond_atom_site_label_1
_geom_bond_atom_site_label_2
_geom_bond_distance
O1 C14 1.3704(15)
O1 C2 1.3722(15)
C2 N15 1.3431(17)
C2 C3 1.3534(17)
C3 C16 1.4190(17)
C3 C4 1.5173(17)
C4 C5 1.5053(16)
C4 C18 1.5203(16)
C4 H4 1.0000
C5 C14 1.3361(17)
C5 S6 1.7376(13)
S6 O27 1.4202(10)
S6 O26 1.4259(10)
S6 O7 1.5964(10)
O7 C8 1.4040(15)
C8 C9 1.3821(17)
C8 C13 1.3955(17)
C9 C10 1.386(2)
C9 H9 0.9500
C10 C11 1.390(2)
C10 H10 0.9500
C11 C12 1.3872(18)
C11 H11 0.9500
C12 C13 1.3971(18)
C12 H12 0.9500
C13 C14 1.4592(16)
N15 H15A 0.89(2)
N15 H15B 0.86(2)
C16 N17 1.1499(18)
C18 C23 1.3867(17)
C18 C19 1.4052(16)
C19 O24 1.3639(15)
C19 C20 1.3917(17)
C20 C21 1.3879(18)
C20 H20 0.9500
C21 C22 1.3820(19)
C21 H21 0.9500
C22 C23 1.3919(17)
C22 H22 0.9500
C23 H23 0.9500
O24 C25 1.4263(15)
C25 H25A 0.9800
C25 H25B 0.9800
C25 H25C 0.9800

loop_
_geom_torsion_atom_site_label_1
_geom_torsion_atom_site_label_2
_geom_torsion_atom_site_label_3
_geom_torsion_atom_site_label_4
_geom_torsion
C14 O1 C2 N15 177.96(11)
C14 O1 C2 C3 -0.65(17)
N15 C2 C3 C16 -1.8(2)
O1 C2 C3 C16 176.51(11)
N15 C2 C3 C4 -177.46(12)
O1 C2 C3 C4 0.89(19)
C2 C3 C4 C5 -0.51(16)
C16 C3 C4 C5 -176.11(10)
C2 C3 C4 C18 124.85(13)
C16 C3 C4 C18 -50.75(15)
C3 C4 C5 C14 -0.04(16)
C18 C4 C5 C14 -125.20(13)
C3 C4 C5 S6 177.01(8)
C18 C4 C5 S6 51.84(13)
C14 C5 S6 O27 -146.87(10)
C4 C5 S6 O27 35.82(11)
C14 C5 S6 O26 79.20(10)
C4 C5 S6 O26 -98.11(9)
C14 C5 S6 O7 -35.21(10)
C4 C5 S6 O7 147.48(9)
O27 S6 O7 C8 168.22(9)
O26 S6 O7 C8 -63.31(10)
C5 S6 O7 C8 53.06(9)
S6 O7 C8 C9 142.52(10)
S6 O7 C8 C13 -40.50(14)
C13 C8 C9 C10 0.76(19)
O7 C8 C9 C10 177.65(11)
C8 C9 C10 C11 0.5(2)
C9 C10 C11 C12 -1.0(2)
C10 C11 C12 C13 0.2(2)
C9 C8 C13 C12 -1.48(18)
O7 C8 C13 C12 -178.30(11)
C9 C8 C13 C14 178.48(11)
O7 C8 C13 C14 1.66(17)
C11 C12 C13 C8 0.97(19)
C11 C12 C13 C14 -178.99(12)
C4 C5 C14 O1 0.23(19)
S6 C5 C14 O1 -176.85(9)
C4 C5 C14 C13 -179.12(11)
S6 C5 C14 C13 3.80(16)
C2 O1 C14 C5 0.10(17)
C2 O1 C14 C13 179.52(10)
C8 C13 C14 C5 16.95(18)
C12 C13 C14 C5 -163.09(12)
C8 C13 C14 O1 -162.46(11)
C12 C13 C14 O1 17.50(17)
C5 C4 C18 C23 -118.08(12)
C3 C4 C18 C23 120.07(12)
C5 C4 C18 C19 62.95(15)
C3 C4 C18 C19 -58.91(15)
C23 C18 C19 O24 -179.23(11)
C4 C18 C19 O24 -0.25(17)
C23 C18 C19 C20 0.42(18)
C4 C18 C19 C20 179.41(12)
O24 C19 C20 C21 179.03(12)
C18 C19 C20 C21 -0.6(2)
C19 C20 C21 C22 0.5(2)
C20 C21 C22 C23 -0.2(2)
C19 C18 C23 C22 -0.15(19)
C4 C18 C23 C22 -179.16(12)
C21 C22 C23 C18 0.0(2)
C20 C19 O24 C25 -4.71(18)
C18 C19 O24 C25 174.93(11)
